data_7121876
loop_
_publ_author_name
'Donoshita, Masaki'
'Hayashi, Mikihiro'
'Ikeda, Ryuichi'
'Yoshida, Yukihiro'
'Morikawa, Shota'
'Sugimoto, Kunihisa'
'Kitagawa, Hiroshi'

_publ_section_title
;
 Drastic rearrangement of self-assembled hydrogen-bonded tapes in a
 molecular crystal.
;
_journal_issue 62
_journal_name_full 'Chemical communications (Cambridge, England)'
_journal_page_first 8571
_journal_page_last 8574
_journal_paper_doi 10.1039/c8cc04376k
_journal_volume 54
_journal_year 2018
_chemical_formula_moiety 'C14 H16 Cl2 N2 O6'
_chemical_formula_sum 'C14 H16 Cl2 N2 O6'
_chemical_formula_weight 379.20
_space_group_crystal_system triclinic
_space_group_IT_number 2
_space_group_name_Hall '-P 1'
_space_group_name_H-M_alt 'P -1'
_symmetry_space_group_name_Hall '-P 1'
_symmetry_space_group_name_H-M 'P -1'
_atom_sites_solution_hydrogens geom
_atom_sites_solution_primary direct
_atom_sites_solution_secondary difmap
_audit_block_doi 10.5517/ccdc.csd.cc1zq41w
_audit_update_record
;
2018-04-20 deposited with the CCDC.
2018-06-15 downloaded from the CCDC.
;
_cell_angle_alpha 72.926(6)
_cell_angle_beta 89.449(6)
_cell_angle_gamma 71.157(6)
_cell_formula_units_Z 1
_cell_length_a 4.987(3)
_cell_length_b 7.592(4)
_cell_length_c 11.718(6)
_cell_measurement_reflns_used 1685
_cell_measurement_temperature 298
_cell_measurement_theta_max 27.38
_cell_measurement_theta_min 1.80
_cell_volume 399.6(4)
_computing_cell_refinement 'RAPID AUTO'
_computing_data_collection 'RAPID AUTO (Rigaku, ????)'
_computing_data_reduction 'RAPID AUTO'
_computing_molecular_graphics 'CrystalStructure 4.2.5'
_computing_publication_material 'CrystalStructure 4.2.5 (Rigaku, 2017)'
_computing_structure_refinement 'SHELXL Version 2014/3 (Sheldrick, 2008)'
_computing_structure_solution 'SHELXT Version 2014/5 (Sheldrick, 2014)'
_diffrn_ambient_temperature 298
_diffrn_detector_area_resol_mean 14.706
_diffrn_measured_fraction_theta_full 0.997
_diffrn_measured_fraction_theta_max 0.990
_diffrn_measurement_device_type 'Rigaku R-AXIS IV'
_diffrn_measurement_method \w
_diffrn_radiation_type synchrotron
_diffrn_radiation_wavelength 0.703010
_diffrn_reflns_av_R_equivalents 0.0658
_diffrn_reflns_Laue_measured_fraction_full 0.997
_diffrn_reflns_Laue_measured_fraction_max 0.990
_diffrn_reflns_limit_h_max 6
_diffrn_reflns_limit_h_min -6
_diffrn_reflns_limit_k_max 9
_diffrn_reflns_limit_k_min -9
_diffrn_reflns_limit_l_max 15
_diffrn_reflns_limit_l_min -15
_diffrn_reflns_number 5228
_diffrn_reflns_point_group_measured_fraction_full 0.997
_diffrn_reflns_point_group_measured_fraction_max 0.990
_diffrn_reflns_theta_full 24.948
_diffrn_reflns_theta_max 27.160
_diffrn_reflns_theta_min 1.806
_diffrn_standards_number 0
_exptl_absorpt_coefficient_mu 0.422
_exptl_absorpt_correction_T_max 1.000
_exptl_absorpt_correction_T_min 0.552
_exptl_absorpt_correction_type multi-scan
_exptl_absorpt_process_details 'ABSCOR (Rigaku, 1995)'
_exptl_crystal_colour orange
_exptl_crystal_density_diffrn 1.576
_exptl_crystal_density_method 'not measured'
_exptl_crystal_description plate
_exptl_crystal_F_000 196.00
_exptl_crystal_size_max 0.140
_exptl_crystal_size_mid 0.060
_exptl_crystal_size_min 0.020
_refine_diff_density_max 0.31
_refine_diff_density_min -0.23
_refine_ls_extinction_method none
_refine_ls_goodness_of_fit_ref 0.944
_refine_ls_hydrogen_treatment refxyz
_refine_ls_number_parameters 141
_refine_ls_number_reflns 1821
_refine_ls_number_restraints 0
_refine_ls_R_factor_all 0.1135
_refine_ls_R_factor_gt 0.0520
_refine_ls_shift/su_max 0.000
_refine_ls_structure_factor_coef Fsqd
_refine_ls_weighting_details 'w = 1/[\s^2^(Fo^2^)+(0.0595P)^2^] where P=(Fo^2^+2Fc^2^)/3'
_refine_ls_weighting_scheme calc
_refine_ls_wR_factor_gt 0.1077
_refine_ls_wR_factor_ref 0.1302
_reflns_Friedel_coverage 0.000
_reflns_number_gt 1000
_reflns_number_total 1821
_reflns_threshold_expression F^2^>2.0\s(F^2^)
_cod_data_source_file c8cc04376k5.cif
_cod_data_source_block HighB
_cod_depositor_comments 'Adding full bibliography for 7121875--7121878.cif.'
_cod_database_code 7121876
_shelxl_version_number 2014-3

loop_
_space_group_symop_id
_space_group_symop_operation_xyz
1 +X,+Y,+Z
2 -X,-Y,-Z

loop_
_atom_site_label
_atom_site_type_symbol
_atom_site_fract_x
_atom_site_fract_y
_atom_site_fract_z
_atom_site_U_iso_or_equiv
_atom_site_adp_type
_atom_site_occupancy
_atom_site_site_symmetry_order
_atom_site_calc_flag
Cl1 Cl 0.81739(19) 0.76494(12) 0.05574(7) 0.0574(3) Uani 1 1 d
O1 O 0.5591(6) 0.7907(3) -0.17451(19) 0.0715(8) Uani 1 1 d
O2 O 0.7055(5) 0.4322(4) 0.22970(19) 0.0566(7) Uani 1 1 d
O3 O 0.6210(5) 0.1769(3) 0.41253(18) 0.0557(7) Uani 1 1 d
N1 N 0.6803(6) 0.0836(4) 0.6155(2) 0.0471(7) Uani 1 1 d
C1 C 0.5370(7) 0.6583(5) -0.0920(3) 0.0458(8) Uani 1 1 d
C2 C 0.6454(6) 0.6175(4) 0.0301(3) 0.0422(8) Uani 1 1 d
C3 C 0.6108(7) 0.4708(4) 0.1180(3) 0.0421(7) Uani 1 1 d
C4 C 0.7141(7) 0.1854(4) 0.5075(3) 0.0397(7) Uani 1 1 d
C5 C 0.8778(9) 0.3120(6) 0.5180(3) 0.0486(9) Uani 1 1 d
C6 C 0.9089(10) 0.2862(7) 0.6509(3) 0.0616(11) Uani 1 1 d
C7 C 0.8135(10) 0.1164(6) 0.7118(3) 0.0561(10) Uani 1 1 d
H1 H 0.619(6) -0.009(4) 0.625(2) 0.037(8) Uiso 1 1 d
H2 H 0.681(9) 0.331(6) 0.283(4) 0.097(15) Uiso 1 1 d
H3 H 1.050(7) 0.268(4) 0.489(3) 0.052(10) Uiso 1 1 d
H4 H 0.809(7) 0.447(5) 0.469(3) 0.054(9) Uiso 1 1 d
H5 H 0.823(10) 0.397(6) 0.673(4) 0.104(16) Uiso 1 1 d
H6 H 1.109(10) 0.253(6) 0.682(4) 0.112(16) Uiso 1 1 d
H7 H 0.990(9) 0.005(5) 0.745(3) 0.081(13) Uiso 1 1 d
H8 H 0.681(8) 0.148(5) 0.772(3) 0.077(12) Uiso 1 1 d

loop_
_atom_site_aniso_label
_atom_site_aniso_U_11
_atom_site_aniso_U_22
_atom_site_aniso_U_33
_atom_site_aniso_U_23
_atom_site_aniso_U_13
_atom_site_aniso_U_12
Cl1 0.0773(7) 0.0629(6) 0.0465(5) -0.0160(4) -0.0010(4) -0.0431(5)
O1 0.116(2) 0.0771(17) 0.0357(12) -0.0015(11) -0.0051(13) -0.0650(17)
O2 0.0851(18) 0.0635(16) 0.0313(11) -0.0070(11) -0.0060(11) -0.0444(14)
O3 0.0836(18) 0.0674(15) 0.0324(11) -0.0108(10) -0.0033(11) -0.0505(14)
N1 0.0659(19) 0.0527(18) 0.0366(14) -0.0120(13) 0.0011(13) -0.0394(16)
C1 0.058(2) 0.0507(19) 0.0363(17) -0.0119(14) 0.0014(15) -0.0300(17)
C2 0.052(2) 0.0473(19) 0.0354(16) -0.0130(14) 0.0021(14) -0.0265(17)
C3 0.0467(19) 0.0485(19) 0.0346(16) -0.0134(14) 0.0000(14) -0.0198(16)
C4 0.0471(19) 0.0401(17) 0.0352(16) -0.0072(13) -0.0011(13) -0.0228(15)
C5 0.065(3) 0.052(2) 0.043(2) -0.0142(17) 0.0026(18) -0.039(2)
C6 0.086(3) 0.076(3) 0.043(2) -0.0212(19) 0.004(2) -0.051(3)
C7 0.077(3) 0.061(2) 0.0415(19) -0.0172(17) -0.004(2) -0.037(2)

loop_
_atom_type_symbol
_atom_type_description
_atom_type_scat_dispersion_real
_atom_type_scat_dispersion_imag
_atom_type_scat_source
C C 0.0000 0.0000
;
International Tables for Crystallography
(Vol. C, Tables 4.2.6.8 and 6.1.1.4)
;
H H 0.0000 0.0000
;
International Tables for Crystallography
(Vol. C, Table 6.1.1.4)
;
O O 0.0000 0.0000
;
International Tables for Crystallography
(Vol. C, Tables 4.2.6.8 and 6.1.1.4)
;
N N 0.0000 0.0000
;
International Tables for Crystallography
(Vol. C, Tables 4.2.6.8 and 6.1.1.4)
;
Cl Cl 0.0000 0.0000
;
International Tables for Crystallography
(Vol. C, Tables 4.2.6.8 and 6.1.1.4)
;

loop_
_geom_angle_atom_site_label_1
_geom_angle_atom_site_label_2
_geom_angle_atom_site_label_3
_geom_angle
_geom_angle_site_symmetry_3
C3 O2 H2 117(3) .
C4 N1 C7 114.6(3) .
C4 N1 H1 121.0(19) .
C7 N1 H1 123.1(19) .
O1 C1 C2 123.6(3) .
O1 C1 C3 118.1(3) 2_665
C2 C1 C3 118.3(3) 2_665
C3 C2 C1 121.0(3) .
C3 C2 Cl1 122.1(2) .
C1 C2 Cl1 116.9(2) .
O2 C3 C2 122.0(3) .
O2 C3 C1 117.3(3) 2_665
C2 C3 C1 120.7(3) 2_665
O3 C4 N1 125.1(3) .
O3 C4 C5 125.7(3) .
N1 C4 C5 109.3(3) .
C4 C5 C6 104.8(3) .
C4 C5 H3 107.1(19) .
C6 C5 H3 112.3(19) .
C4 C5 H4 117.7(19) .
C6 C5 H4 113.8(18) .
H3 C5 H4 101(3) .
C7 C6 C5 105.8(3) .
C7 C6 H5 115(3) .
C5 C6 H5 116(3) .
C7 C6 H6 108(3) .
C5 C6 H6 112(3) .
H5 C6 H6 100(4) .
N1 C7 C6 104.0(3) .
N1 C7 H7 109(2) .
C6 C7 H7 105(2) .
N1 C7 H8 113(2) .
C6 C7 H8 110(2) .
H7 C7 H8 115(3) .

loop_
_geom_bond_atom_site_label_1
_geom_bond_atom_site_label_2
_geom_bond_distance
_geom_bond_site_symmetry_2
Cl1 C2 1.704(3) .
O1 C1 1.207(3) .
O2 C3 1.311(3) .
O2 H2 0.88(4) .
O3 C4 1.237(3) .
N1 C4 1.317(4) .
N1 C7 1.437(4) .
N1 H1 0.83(3) .
C1 C2 1.444(4) .
C1 C3 1.498(4) 2_665
C2 C3 1.333(4) .
C3 C1 1.498(4) 2_665
C4 C5 1.478(4) .
C5 C6 1.514(5) .
C5 H3 0.92(3) .
C5 H4 0.96(3) .
C6 C7 1.499(5) .
C6 H5 0.93(4) .
C6 H6 0.99(5) .
C7 H7 0.99(4) .
C7 H8 0.99(4) .

loop_
_geom_torsion_atom_site_label_1
_geom_torsion_atom_site_label_2
_geom_torsion_atom_site_label_3
_geom_torsion_atom_site_label_4
_geom_torsion
_geom_torsion_site_symmetry_1
_geom_torsion_site_symmetry_4
O1 C1 C2 C3 178.9(3) . .
C3 C1 C2 C3 -1.2(5) 2_665 .
O1 C1 C2 Cl1 -1.0(5) . .
C3 C1 C2 Cl1 178.9(2) 2_665 .
C1 C2 C3 O2 -179.5(3) . .
Cl1 C2 C3 O2 0.4(5) . .
C1 C2 C3 C1 1.2(6) . 2_665
Cl1 C2 C3 C1 -178.9(2) . 2_665
C7 N1 C4 O3 178.8(4) . .
C7 N1 C4 C5 -1.7(4) . .
O3 C4 C5 C6 173.3(4) . .
N1 C4 C5 C6 -6.2(4) . .
C4 C5 C6 C7 11.2(5) . .
C4 N1 C7 C6 8.9(5) . .
C5 C6 C7 N1 -11.9(5) . .
